data_4504077
loop_
_publ_author_name
'Braga, Dario'
'Gandolfi, Massimo'
'Lusi, Matteo'
'Polito, Marco'
'Rubini, Katia'
'Grepioni, Fabrizia'

_publ_section_title
;
 Solution and Solid-State Preparation of 18-Crown-6 and 15-Crown-5 Adducts
 of Hydrogen Sulfate Salts and an Investigation of the Reversible
 Dehydration Processes
;
_journal_issue 5
_journal_name_full 'Crystal Growth &amp; Design'
_journal_page_first 919
_journal_paper_doi 10.1021/cg0607598
_journal_volume 7
_journal_year 2007
_chemical_formula_sum 'C12 H30 O12 S'
_chemical_formula_weight 398.42
_chemical_name_systematic
; 
 ? 
;
_space_group_IT_number 4
_symmetry_cell_setting monoclinic
_symmetry_space_group_name_Hall 'P 2yb'
_symmetry_space_group_name_H-M 'P 1 21 1'
_atom_sites_solution_hydrogens geom
_atom_sites_solution_primary direct
_atom_sites_solution_secondary difmap
_audit_creation_method SHELXL-97
_cell_angle_alpha 90.00
_cell_angle_beta 112.95(5)
_cell_angle_gamma 90.00
_cell_formula_units_Z 2
_cell_length_a 11.079(4)
_cell_length_b 8.220(4)
_cell_length_c 11.525(5)
_cell_measurement_temperature 293(2)
_cell_volume 966.5(8)
_computing_structure_refinement 'SHELXL-97 (Sheldrick, 1997)'
_computing_structure_solution 'SHELXS-97 (Sheldrick, 1990)'
_diffrn_ambient_temperature 293(2)
_diffrn_measured_fraction_theta_full 0.996
_diffrn_measured_fraction_theta_max 0.996
_diffrn_radiation_monochromator graphite
_diffrn_radiation_source 'fine-focus sealed tube'
_diffrn_radiation_type MoK\a
_diffrn_radiation_wavelength 0.71073
_diffrn_reflns_av_R_equivalents 0.0413
_diffrn_reflns_av_sigmaI/netI 0.0864
_diffrn_reflns_limit_h_max 14
_diffrn_reflns_limit_h_min -15
_diffrn_reflns_limit_k_max 11
_diffrn_reflns_limit_k_min 0
_diffrn_reflns_limit_l_max 16
_diffrn_reflns_limit_l_min 0
_diffrn_reflns_number 3111
_diffrn_reflns_theta_full 29.98
_diffrn_reflns_theta_max 29.98
_diffrn_reflns_theta_min 3.29
_exptl_absorpt_coefficient_mu 0.223
_exptl_absorpt_correction_T_max 1.000
_exptl_absorpt_correction_T_min 0.878
_exptl_absorpt_correction_type psi-scan
_exptl_crystal_density_diffrn 1.369
_exptl_crystal_density_method 'not measured'
_exptl_crystal_F_000 428
_exptl_crystal_size_max 0.23
_exptl_crystal_size_mid 0.16
_exptl_crystal_size_min 0.15
_refine_diff_density_max 0.569
_refine_diff_density_min -0.425
_refine_diff_density_rms 0.082
_refine_ls_abs_structure_details 'Flack H D (1983), Acta Cryst. A39, 876-881'
_refine_ls_abs_structure_Flack -0.3(4)
_refine_ls_extinction_method none
_refine_ls_goodness_of_fit_ref 0.896
_refine_ls_hydrogen_treatment riding
_refine_ls_matrix_type full
_refine_ls_number_parameters 226
_refine_ls_number_reflns 2981
_refine_ls_number_restraints 1
_refine_ls_restrained_S_all 0.896
_refine_ls_R_factor_all 0.2205
_refine_ls_R_factor_gt 0.0883
_refine_ls_shift/su_max 0.004
_refine_ls_shift/su_mean 0.002
_refine_ls_structure_factor_coef Fsqd
_refine_ls_weighting_details 'calc w=1/[\s^2^(Fo^2^)+(0.1648P)^2^+2.3980P] where P=(Fo^2^+2Fc^2^)/3'
_refine_ls_weighting_scheme calc
_refine_ls_wR_factor_gt 0.2382
_refine_ls_wR_factor_ref 0.3356
_reflns_number_gt 1167
_reflns_number_total 2981
_reflns_threshold_expression >2sigma(I)
_cod_data_source_file cg0607598si20061027_060002.cif
_cod_data_source_block 5
_cod_depositor_comments
;
The following automatic conversions were performed:

'_symmetry_cell_setting' value 'Monoclinic' changed to 'monoclinic'
according to /home/saulius/struct/CIF-dictionaries/cif_core.dic
dictionary named 'cif_core.dic' version 2.4.1 from
2010-06-29.

'_exptl_absorpt_correction_type' value 'Psi-scan'
changed to 'psi-scan' according to
/home/saulius/struct/CIF-dictionaries/cif_core.dic dictionary named
'cif_core.dic' version 2.4.1 from 2010-06-29.

Automatic conversion script
Id: cif_fix_values 1715 2011-07-08 13:25:40Z adriana 
;
_cod_original_cell_volume 966.5(7)
_cod_original_sg_symbol_H-M P2(1)
_cod_database_code 4504077

loop_
_symmetry_equiv_pos_as_xyz
'x, y, z'
'-x, y+1/2, -z'

loop_
_atom_site_label
_atom_site_type_symbol
_atom_site_fract_x
_atom_site_fract_y
_atom_site_fract_z
_atom_site_U_iso_or_equiv
_atom_site_adp_type
_atom_site_occupancy
_atom_site_symmetry_multiplicity
_atom_site_calc_flag
_atom_site_refinement_flags
O100 O 0.6953(6) 0.0072(12) 0.1762(6) 0.0660(17) Uani 1 1 d .
O200 O 0.7178(7) -0.1431(10) 0.3631(6) 0.0637(19) Uani 1 1 d .
S1 S 0.9486(2) 0.0001(3) 0.0706(2) 0.0545(6) Uani 1 1 d .
O11 O 0.8448(15) -0.068(3) -0.0274(13) 0.230(13) Uani 1 1 d .
O12 O 1.0322(12) 0.0919(17) 0.0301(13) 0.131(5) Uani 1 1 d .
O13 O 1.018(3) -0.147(4) 0.1155(18) 0.263(14) Uani 1 1 d .
O14 O 0.9143(11) 0.0622(18) 0.1647(12) 0.140(5) Uani 1 1 d .
C1 C 0.4598(15) -0.3244(16) 0.4444(14) 0.084(4) Uani 1 1 d .
H1A H 0.4084 -0.4235 0.4209 0.101 Uiso 1 1 calc R
H1B H 0.4138 -0.2472 0.4761 0.101 Uiso 1 1 calc R
C2 C 0.5879(16) -0.3586(15) 0.5401(13) 0.085(4) Uani 1 1 d .
H2A H 0.6342 -0.4310 0.5051 0.102 Uiso 1 1 calc R
H2B H 0.5773 -0.4150 0.6095 0.102 Uiso 1 1 calc R
C3 C 0.7927(17) -0.243(2) 0.6579(13) 0.096(5) Uani 1 1 d .
H3A H 0.8283 -0.3097 0.6093 0.115 Uiso 1 1 calc R
H3B H 0.7988 -0.3051 0.7316 0.115 Uiso 1 1 calc R
C4 C 0.8712(12) -0.098(3) 0.6984(9) 0.093(5) Uani 1 1 d .
H4A H 0.9611 -0.1274 0.7501 0.112 Uiso 1 1 calc R
H4B H 0.8378 -0.0314 0.7487 0.112 Uiso 1 1 calc R
C5 C 0.9167(12) 0.141(2) 0.6143(14) 0.092(5) Uani 1 1 d .
H5A H 1.0068 0.1313 0.6740 0.111 Uiso 1 1 calc R
H5B H 0.8686 0.1997 0.6554 0.111 Uiso 1 1 calc R
C6 C 0.9140(11) 0.2367(19) 0.5041(18) 0.105(5) Uani 1 1 d .
H6A H 0.9621 0.3374 0.5327 0.126 Uiso 1 1 calc R
H6B H 0.9558 0.1756 0.4580 0.126 Uiso 1 1 calc R
C7 C 0.7689(17) 0.384(2) 0.3307(15) 0.098(4) Uani 1 1 d .
H7A H 0.8124 0.3426 0.2781 0.117 Uiso 1 1 calc R
H7B H 0.8115 0.4842 0.3693 0.117 Uiso 1 1 calc R
C8 C 0.6363(17) 0.4138(15) 0.2562(13) 0.091(4) Uani 1 1 d .
H8A H 0.6303 0.5057 0.2014 0.110 Uiso 1 1 calc R
H8B H 0.5915 0.4431 0.3107 0.110 Uiso 1 1 calc R
C9 C 0.4398(15) 0.2898(18) 0.1289(14) 0.091(4) Uani 1 1 d .
H9A H 0.4136 0.3717 0.0632 0.109 Uiso 1 1 calc R
H9B H 0.4070 0.3214 0.1923 0.109 Uiso 1 1 calc R
C10 C 0.3842(12) 0.1257(19) 0.0739(11) 0.081(4) Uani 1 1 d .
H10A H 0.2903 0.1351 0.0273 0.097 Uiso 1 1 calc R
H10B H 0.4231 0.0907 0.0159 0.097 Uiso 1 1 calc R
C11 C 0.3693(14) -0.150(2) 0.1311(14) 0.089(4) Uani 1 1 d .
H11A H 0.4327 -0.2024 0.1045 0.107 Uiso 1 1 calc R
H11B H 0.2859 -0.1458 0.0595 0.107 Uiso 1 1 calc R
C12 C 0.3560(11) -0.2402(16) 0.2314(12) 0.078(3) Uani 1 1 d .
H12A H 0.3212 -0.3470 0.2003 0.094 Uiso 1 1 calc R
H12B H 0.2931 -0.1855 0.2574 0.094 Uiso 1 1 calc R
O1 O 0.6676(9) -0.2132(10) 0.5888(7) 0.075(2) Uani 1 1 d .
O2 O 0.8671(7) -0.0050(15) 0.5866(7) 0.078(2) Uani 1 1 d .
O3 O 0.7796(8) 0.2724(11) 0.4224(9) 0.083(2) Uani 1 1 d .
O4 O 0.5719(9) 0.2776(11) 0.1812(7) 0.079(2) Uani 1 1 d .
O5 O 0.4106(7) 0.0056(14) 0.1730(6) 0.077(2) Uani 1 1 d .
O6 O 0.4776(9) -0.2592(10) 0.3398(8) 0.078(2) Uani 1 1 d .

loop_
_atom_site_aniso_label
_atom_site_aniso_U_11
_atom_site_aniso_U_22
_atom_site_aniso_U_33
_atom_site_aniso_U_23
_atom_site_aniso_U_13
_atom_site_aniso_U_12
O100 0.069(4) 0.080(5) 0.059(3) -0.004(5) 0.036(3) -0.001(5)
O200 0.070(4) 0.072(5) 0.051(4) 0.005(4) 0.024(3) -0.001(4)
S1 0.0563(12) 0.0487(11) 0.0643(13) -0.0008(15) 0.0298(10) -0.0069(14)
O11 0.165(11) 0.41(3) 0.152(10) -0.171(16) 0.100(10) -0.216(18)
O12 0.141(11) 0.120(9) 0.157(11) -0.002(9) 0.086(9) -0.045(8)
O13 0.29(2) 0.30(3) 0.170(15) 0.082(18) 0.054(16) 0.20(2)
O14 0.129(8) 0.173(13) 0.165(10) -0.092(10) 0.108(8) -0.071(8)
C1 0.102(10) 0.057(7) 0.112(11) 0.001(7) 0.064(9) -0.016(7)
C2 0.142(13) 0.053(7) 0.081(8) 0.010(6) 0.067(9) -0.006(8)
C3 0.116(11) 0.105(12) 0.063(7) 0.012(9) 0.031(8) 0.039(11)
C4 0.066(7) 0.179(16) 0.023(4) 0.017(7) 0.005(4) 0.057(9)
C5 0.051(7) 0.125(13) 0.100(10) 0.006(11) 0.029(7) 0.024(8)
C6 0.045(6) 0.072(8) 0.193(17) -0.017(11) 0.041(8) -0.013(6)
C7 0.127(13) 0.080(9) 0.106(11) -0.004(9) 0.067(10) -0.028(10)
C8 0.154(15) 0.048(7) 0.083(9) 0.009(7) 0.056(10) 0.018(8)
C9 0.103(11) 0.079(9) 0.091(9) 0.020(8) 0.036(8) 0.036(8)
C10 0.064(7) 0.118(12) 0.055(6) 0.018(8) 0.016(5) 0.020(8)
C11 0.070(8) 0.103(11) 0.089(10) -0.023(9) 0.024(7) -0.010(8)
C12 0.063(7) 0.069(7) 0.085(8) -0.027(7) 0.011(6) -0.032(6)
O1 0.095(6) 0.066(5) 0.072(5) 0.020(4) 0.040(4) 0.032(5)
O2 0.065(4) 0.095(6) 0.064(4) -0.011(6) 0.015(3) 0.011(6)
O3 0.083(5) 0.071(5) 0.108(6) 0.001(5) 0.050(5) -0.019(5)
O4 0.100(6) 0.075(6) 0.071(5) 0.016(5) 0.044(5) 0.026(5)
O5 0.067(4) 0.102(6) 0.054(4) -0.016(6) 0.016(3) -0.006(6)
O6 0.097(6) 0.061(5) 0.098(6) -0.011(4) 0.063(5) -0.016(4)

loop_
_atom_type_symbol
_atom_type_description
_atom_type_scat_dispersion_real
_atom_type_scat_dispersion_imag
_atom_type_scat_source
C C 0.0033 0.0016 'International Tables Vol C Tables 4.2.6.8 and 6.1.1.4'
H H 0.0000 0.0000 'International Tables Vol C Tables 4.2.6.8 and 6.1.1.4'
O O 0.0106 0.0060 'International Tables Vol C Tables 4.2.6.8 and 6.1.1.4'
S S 0.1246 0.1234 'International Tables Vol C Tables 4.2.6.8 and 6.1.1.4'

loop_
_geom_angle_atom_site_label_1
_geom_angle_atom_site_label_2
_geom_angle_atom_site_label_3
_geom_angle
O14 S1 O11 113.4(7)
O14 S1 O12 118.8(9)
O11 S1 O12 113.2(8)
O14 S1 O13 107.8(11)
O11 S1 O13 96.5(17)
O12 S1 O13 104.0(14)
O6 C1 C2 107.8(11)
O6 C1 H1A 110.2
C2 C1 H1A 110.2
O6 C1 H1B 110.2
C2 C1 H1B 110.2
H1A C1 H1B 108.5
C1 C2 O1 113.6(11)
C1 C2 H2A 108.9
O1 C2 H2A 108.9
C1 C2 H2B 108.9
O1 C2 H2B 108.9
H2A C2 H2B 107.7
O1 C3 C4 113.5(13)
O1 C3 H3A 108.9
C4 C3 H3A 108.9
O1 C3 H3B 108.9
C4 C3 H3B 108.9
H3A C3 H3B 107.7
C3 C4 O2 109.6(10)
C3 C4 H4A 109.8
O2 C4 H4A 109.8
C3 C4 H4B 109.8
O2 C4 H4B 109.8
H4A C4 H4B 108.2
O2 C5 C6 114.4(13)
O2 C5 H5A 108.7
C6 C5 H5A 108.7
O2 C5 H5B 108.7
C6 C5 H5B 108.7
H5A C5 H5B 107.6
O3 C6 C5 109.6(10)
O3 C6 H6A 109.7
C5 C6 H6A 109.7
O3 C6 H6B 109.7
C5 C6 H6B 109.7
H6A C6 H6B 108.2
O3 C7 C8 110.2(12)
O3 C7 H7A 109.6
C8 C7 H7A 109.6
O3 C7 H7B 109.6
C8 C7 H7B 109.6
H7A C7 H7B 108.1
C7 C8 O4 112.9(12)
C7 C8 H8A 109.0
O4 C8 H8A 109.0
C7 C8 H8B 109.0
O4 C8 H8B 109.0
H8A C8 H8B 107.8
O4 C9 C10 108.3(11)
O4 C9 H9A 110.0
C10 C9 H9A 110.0
O4 C9 H9B 110.0
C10 C9 H9B 110.0
H9A C9 H9B 108.4
O5 C10 C9 110.6(10)
O5 C10 H10A 109.5
C9 C10 H10A 109.5
O5 C10 H10B 109.5
C9 C10 H10B 109.5
H10A C10 H10B 108.1
O5 C11 C12 108.8(11)
O5 C11 H11A 109.9
C12 C11 H11A 109.9
O5 C11 H11B 109.9
C12 C11 H11B 109.9
H11A C11 H11B 108.3
C11 C12 O6 113.6(10)
C11 C12 H12A 108.8
O6 C12 H12A 108.9
C11 C12 H12B 108.9
O6 C12 H12B 108.8
H12A C12 H12B 107.7
C3 O1 C2 114.3(12)
C5 O2 C4 113.2(11)
C7 O3 C6 113.3(11)
C9 O4 C8 114.3(11)
C11 O5 C10 114.7(10)
C1 O6 C12 112.9(10)

loop_
_geom_bond_atom_site_label_1
_geom_bond_atom_site_label_2
_geom_bond_distance
S1 O14 1.379(10)
S1 O11 1.379(11)
S1 O12 1.408(12)
S1 O13 1.42(2)
C1 O6 1.402(15)
C1 C2 1.445(18)
C1 H1A 0.9700
C1 H1B 0.9700
C2 O1 1.462(16)
C2 H2A 0.9700
C2 H2B 0.9700
C3 O1 1.325(17)
C3 C4 1.44(2)
C3 H3A 0.9700
C3 H3B 0.9700
C4 O2 1.484(17)
C4 H4A 0.9700
C4 H4B 0.9700
C5 O2 1.30(2)
C5 C6 1.49(2)
C5 H5A 0.9700
C5 H5B 0.9700
C6 O3 1.447(15)
C6 H6A 0.9700
C6 H6B 0.9700
C7 O3 1.367(17)
C7 C8 1.40(2)
C7 H7A 0.9700
C7 H7B 0.9700
C8 O4 1.425(16)
C8 H8A 0.9700
C8 H8B 0.9700
C9 O4 1.352(16)
C9 C10 1.52(2)
C9 H9A 0.9700
C9 H9B 0.9700
C10 O5 1.450(16)
C10 H10A 0.9700
C10 H10B 0.9700
C11 O5 1.380(18)
C11 C12 1.429(18)
C11 H11A 0.9700
C11 H11B 0.9700
C12 O6 1.445(14)
C12 H12A 0.9700
C12 H12B 0.9700

loop_
_cod_related_entry_id
_cod_related_entry_database
_cod_related_entry_code
1 ChemSpider 30661444
